data_7002013
loop_
_publ_author_name
'Chase, Preston A.'
'Gille, Austin L.'
'Gilbert, Thomas M.'
'Stephan, Douglas W.'

_publ_section_title
;
 Frustrated Lewis pairs derived from N-heterocyclic carbenes and Lewis
 acids
;
_journal_issue 35
_journal_name_full 'Dalton Transactions'
_journal_page_first 7179
_journal_paper_doi 10.1039/b908737k
_journal_year 2009
_chemical_formula_sum 'C23.5 H13.5 B F15 N'
_chemical_formula_weight 605.66
_space_group_IT_number 2
_symmetry_cell_setting triclinic
_symmetry_space_group_name_Hall '-P 1'
_symmetry_space_group_name_H-M 'P -1'
_atom_sites_solution_hydrogens geom
_atom_sites_solution_primary direct
_atom_sites_solution_secondary difmap
_audit_creation_method SHELXL-97
_cell_angle_alpha 72.8740(10)
_cell_angle_beta 74.3570(10)
_cell_angle_gamma 85.354(2)
_cell_formula_units_Z 4
_cell_length_a 10.7771(12)
_cell_length_b 12.3780(14)
_cell_length_c 19.156(2)
_cell_measurement_temperature 173(2)
_cell_measurement_theta_max 25.0
_cell_measurement_theta_min 2.0
_cell_volume 2351.6(4)
_computing_structure_refinement 'SHELXL-97 (Sheldrick, 1997)'
_computing_structure_solution 'SHELXS-97 (Sheldrick, 1990)'
_diffrn_ambient_temperature 173(2)
_diffrn_measured_fraction_theta_full 0.997
_diffrn_measured_fraction_theta_max 0.997
_diffrn_radiation_monochromator graphite
_diffrn_radiation_source 'fine-focus sealed tube'
_diffrn_radiation_type MoK\a
_diffrn_radiation_wavelength 0.71073
_diffrn_reflns_av_R_equivalents 0.0662
_diffrn_reflns_av_sigmaI/netI 0.0979
_diffrn_reflns_limit_h_max 12
_diffrn_reflns_limit_h_min -12
_diffrn_reflns_limit_k_max 14
_diffrn_reflns_limit_k_min -14
_diffrn_reflns_limit_l_max 22
_diffrn_reflns_limit_l_min -22
_diffrn_reflns_number 22668
_diffrn_reflns_theta_full 25.00
_diffrn_reflns_theta_max 25.00
_diffrn_reflns_theta_min 1.96
_exptl_absorpt_coefficient_mu 0.183
_exptl_absorpt_correction_T_max 1.000000
_exptl_absorpt_correction_T_min 0.841584
_exptl_absorpt_correction_type empirical
_exptl_crystal_density_diffrn 1.711
_exptl_crystal_density_method 'not measured'
_exptl_crystal_F_000 1206
_exptl_crystal_size_max 0.29
_exptl_crystal_size_mid 0.25
_exptl_crystal_size_min 0.22
_refine_diff_density_max 0.565
_refine_diff_density_min -0.259
_refine_diff_density_rms 0.057
_refine_ls_extinction_method none
_refine_ls_goodness_of_fit_ref 0.820
_refine_ls_hydrogen_treatment constr
_refine_ls_matrix_type full
_refine_ls_number_parameters 730
_refine_ls_number_reflns 8258
_refine_ls_number_restraints 0
_refine_ls_restrained_S_all 0.820
_refine_ls_R_factor_all 0.1179
_refine_ls_R_factor_gt 0.0533
_refine_ls_shift/su_max 0.000
_refine_ls_shift/su_mean 0.000
_refine_ls_structure_factor_coef Fsqd
_refine_ls_weighting_details 'calc w=1/[\s^2^(Fo^2^)+(0.1000P)^2^+0.0000P] where P=(Fo^2^+2Fc^2^)/3'
_refine_ls_weighting_scheme calc
_refine_ls_wR_factor_gt 0.1231
_refine_ls_wR_factor_ref 0.1597
_reflns_number_gt 4504
_reflns_number_total 8258
_reflns_threshold_expression >2sigma(I)
_cod_data_source_file b908737k.txt
_cod_data_source_block Et2NHB(C6F5)3.0.5(C6H14)
_cod_original_cell_volume 2351.7(5)
_cod_original_sg_symbol_H-M P-1
_cod_original_formula_sum 'C23.50 H13.50 B F15 N'
_cod_database_code 7002013

loop_
_symmetry_equiv_pos_as_xyz
'x, y, z'
'-x, -y, -z'

loop_
_atom_site_label
_atom_site_type_symbol
_atom_site_fract_x
_atom_site_fract_y
_atom_site_fract_z
_atom_site_U_iso_or_equiv
_atom_site_adp_type
_atom_site_occupancy
_atom_site_symmetry_multiplicity
_atom_site_calc_flag
_atom_site_refinement_flags
_atom_site_disorder_assembly
_atom_site_disorder_group
B1 B 0.8566(4) 0.2536(4) 0.2932(2) 0.0235(10) Uani 1 1 d . . .
B2 B 0.4280(4) 0.8227(4) 0.2381(2) 0.0223(10) Uani 1 1 d . . .
N1 N 0.7764(3) 0.3179(3) 0.35609(17) 0.0240(7) Uani 1 1 d . . .
N2 N 0.3962(3) 0.8648(3) 0.15529(17) 0.0240(7) Uani 1 1 d . . .
F1 F 0.8411(3) 0.10009(19) 0.19901(13) 0.0451(7) Uani 1 1 d . . .
F2 F 0.7517(3) 0.1551(2) 0.07825(15) 0.0621(8) Uani 1 1 d . . .
F3 F 0.6484(3) 0.3621(2) 0.03047(15) 0.0641(9) Uani 1 1 d . . .
F4 F 0.6408(2) 0.5166(2) 0.10711(14) 0.0493(7) Uani 1 1 d . . .
F5 F 0.7339(2) 0.46625(19) 0.22769(13) 0.0371(6) Uani 1 1 d . . .
F6 F 1.0792(2) 0.1547(2) 0.20947(14) 0.0470(7) Uani 1 1 d . . .
F7 F 1.2970(2) 0.2545(3) 0.12287(15) 0.0622(8) Uani 1 1 d . . .
F8 F 1.3452(2) 0.4712(3) 0.11216(15) 0.0648(9) Uani 1 1 d . . .
F9 F 1.1605(2) 0.5892(2) 0.18767(14) 0.0504(7) Uani 1 1 d . . .
F10 F 0.9450(2) 0.49246(19) 0.27694(13) 0.0397(6) Uani 1 1 d . . .
F11 F 0.6585(2) 0.07766(18) 0.33062(13) 0.0378(6) Uani 1 1 d . . .
F12 F 0.6608(2) -0.13304(19) 0.41401(14) 0.0461(7) Uani 1 1 d . . .
F13 F 0.8626(3) -0.2146(2) 0.47462(14) 0.0515(7) Uani 1 1 d . . .
F14 F 1.0628(2) -0.0761(2) 0.44866(13) 0.0428(6) Uani 1 1 d . . .
F15 F 1.0649(2) 0.13513(19) 0.36505(13) 0.0371(6) Uani 1 1 d . . .
F16 F 0.5529(2) 0.6807(2) 0.35213(13) 0.0412(6) Uani 1 1 d . . .
F17 F 0.7985(2) 0.6755(2) 0.34951(16) 0.0610(8) Uani 1 1 d . . .
F18 F 0.9739(2) 0.7993(3) 0.22737(19) 0.0758(10) Uani 1 1 d . . .
F19 F 0.8933(2) 0.9278(2) 0.10553(16) 0.0583(8) Uani 1 1 d . . .
F20 F 0.6486(2) 0.9312(2) 0.10435(13) 0.0385(6) Uani 1 1 d . . .
F21 F 0.15431(19) 0.80004(17) 0.33368(12) 0.0298(5) Uani 1 1 d . . .
F22 F 0.0231(2) 0.61132(19) 0.40300(13) 0.0377(6) Uani 1 1 d . . .
F23 F 0.1305(2) 0.40824(19) 0.39123(15) 0.0492(7) Uani 1 1 d . . .
F24 F 0.3758(2) 0.40233(18) 0.30574(15) 0.0490(7) Uani 1 1 d . . .
F25 F 0.5128(2) 0.58789(18) 0.23958(13) 0.0375(6) Uani 1 1 d . . .
F26 F 0.4605(2) 1.06873(17) 0.16573(12) 0.0379(6) Uani 1 1 d . . .
F27 F 0.4385(2) 1.22922(17) 0.23420(13) 0.0436(7) Uani 1 1 d . . .
F28 F 0.3654(2) 1.17625(18) 0.38845(13) 0.0418(6) Uani 1 1 d . . .
F29 F 0.3216(2) 0.95818(18) 0.47017(12) 0.0398(6) Uani 1 1 d . . .
F30 F 0.3412(2) 0.79649(17) 0.40448(12) 0.0324(6) Uani 1 1 d . . .
C1 C 0.7864(4) 0.2784(3) 0.2234(2) 0.0260(9) Uani 1 1 d . . .
C2 C 0.7895(4) 0.2049(3) 0.1806(2) 0.0320(10) Uani 1 1 d . . .
C3 C 0.7434(4) 0.2316(4) 0.1168(2) 0.0408(12) Uani 1 1 d . . .
C4 C 0.6912(4) 0.3365(4) 0.0923(2) 0.0398(11) Uani 1 1 d . . .
C5 C 0.6874(4) 0.4129(4) 0.1312(2) 0.0332(10) Uani 1 1 d . . .
C6 C 0.7354(4) 0.3836(3) 0.1943(2) 0.0283(10) Uani 1 1 d . . .
C7 C 0.9986(4) 0.3162(3) 0.2500(2) 0.0261(9) Uani 1 1 d . . .
C8 C 1.0951(4) 0.2625(4) 0.2077(2) 0.0330(10) Uani 1 1 d . . .
C9 C 1.2092(4) 0.3122(4) 0.1620(2) 0.0409(12) Uani 1 1 d . . .
C10 C 1.2341(4) 0.4221(4) 0.1558(2) 0.0415(12) Uani 1 1 d . . .
C11 C 1.1408(4) 0.4804(4) 0.1945(2) 0.0349(11) Uani 1 1 d . . .
C12 C 1.0285(4) 0.4272(4) 0.2405(2) 0.0307(10) Uani 1 1 d . . .
C13 C 0.8630(4) 0.1201(3) 0.3407(2) 0.0257(9) Uani 1 1 d . . .
C14 C 0.7638(4) 0.0434(3) 0.3574(2) 0.0271(9) Uani 1 1 d . . .
C15 C 0.7618(4) -0.0667(3) 0.4001(2) 0.0304(10) Uani 1 1 d . . .
C16 C 0.8632(4) -0.1081(3) 0.4310(2) 0.0335(10) Uani 1 1 d . . .
C17 C 0.9640(4) -0.0374(4) 0.4177(2) 0.0308(10) Uani 1 1 d . . .
C18 C 0.9619(4) 0.0724(3) 0.3740(2) 0.0270(9) Uani 1 1 d . . .
C19 C 0.6353(4) 0.2834(3) 0.3863(2) 0.0324(10) Uani 1 1 d . . .
H19A H 0.6021 0.2804 0.3434 0.039 Uiso 1 1 calc R . .
H19B H 0.6294 0.2062 0.4215 0.039 Uiso 1 1 calc R . .
C20 C 0.5499(4) 0.3606(4) 0.4266(3) 0.0442(12) Uani 1 1 d . . .
H20A H 0.4613 0.3321 0.4445 0.066 Uiso 1 1 calc R . .
H20B H 0.5522 0.4368 0.3917 0.066 Uiso 1 1 calc R . .
H20C H 0.5805 0.3630 0.4698 0.066 Uiso 1 1 calc R . .
C21 C 0.8430(4) 0.3013(3) 0.4188(2) 0.0274(9) Uani 1 1 d . . .
H21A H 0.8124 0.2295 0.4578 0.033 Uiso 1 1 calc R . .
H21B H 0.9367 0.2934 0.3977 0.033 Uiso 1 1 calc R . .
C22 C 0.8222(4) 0.3944(4) 0.4564(2) 0.0392(11) Uani 1 1 d . . .
H22A H 0.8684 0.3765 0.4960 0.059 Uiso 1 1 calc R . .
H22B H 0.7299 0.4018 0.4789 0.059 Uiso 1 1 calc R . .
H22C H 0.8547 0.4657 0.4188 0.059 Uiso 1 1 calc R . .
C23 C 0.5851(3) 0.8057(3) 0.2288(2) 0.0241(9) Uani 1 1 d . . .
C24 C 0.6332(4) 0.7428(3) 0.2882(2) 0.0308(10) Uani 1 1 d . . .
C25 C 0.7601(4) 0.7388(4) 0.2891(3) 0.0393(11) Uani 1 1 d . . .
C26 C 0.8492(4) 0.8009(4) 0.2272(3) 0.0472(13) Uani 1 1 d . . .
C27 C 0.8089(4) 0.8652(4) 0.1665(3) 0.0420(12) Uani 1 1 d . . .
C28 C 0.6798(4) 0.8656(3) 0.1679(2) 0.0283(9) Uani 1 1 d . . .
C29 C 0.3432(3) 0.7059(3) 0.2836(2) 0.0193(8) Uani 1 1 d . . .
C30 C 0.2165(3) 0.7031(3) 0.3257(2) 0.0230(9) Uani 1 1 d . . .
C31 C 0.1450(4) 0.6060(3) 0.3620(2) 0.0277(9) Uani 1 1 d . . .
C32 C 0.1987(4) 0.5039(3) 0.3566(2) 0.0309(10) Uani 1 1 d . . .
C33 C 0.3220(4) 0.5008(3) 0.3144(2) 0.0308(10) Uani 1 1 d . . .
C34 C 0.3910(4) 0.6002(3) 0.2793(2) 0.0256(9) Uani 1 1 d . . .
C35 C 0.3955(3) 0.9233(3) 0.2806(2) 0.0210(9) Uani 1 1 d . . .
C36 C 0.4197(4) 1.0370(3) 0.2423(2) 0.0252(9) Uani 1 1 d . . .
C37 C 0.4097(4) 1.1222(3) 0.2762(2) 0.0265(9) Uani 1 1 d . . .
C38 C 0.3747(4) 1.0957(3) 0.3533(2) 0.0267(9) Uani 1 1 d . . .
C39 C 0.3519(4) 0.9855(3) 0.3946(2) 0.0263(9) Uani 1 1 d . . .
C40 C 0.3630(3) 0.9028(3) 0.3582(2) 0.0223(9) Uani 1 1 d . . .
C41 C 0.4387(4) 0.7782(3) 0.1115(2) 0.0345(10) Uani 1 1 d . . .
H41A H 0.5146 0.7371 0.1262 0.041 Uiso 1 1 calc R . .
H41B H 0.3686 0.7224 0.1265 0.041 Uiso 1 1 calc R . .
C42 C 0.4724(5) 0.8265(4) 0.0273(2) 0.0516(13) Uani 1 1 d . . .
H42A H 0.4986 0.7654 0.0035 0.077 Uiso 1 1 calc R . .
H42B H 0.5435 0.8803 0.0115 0.077 Uiso 1 1 calc R . .
H42C H 0.3972 0.8656 0.0118 0.077 Uiso 1 1 calc R . .
C43 C 0.2561(3) 0.8954(3) 0.1630(2) 0.0305(10) Uani 1 1 d . . .
H43A H 0.2065 0.8248 0.1772 0.037 Uiso 1 1 calc R . .
H43B H 0.2265 0.9300 0.2051 0.037 Uiso 1 1 calc R . .
C44 C 0.2244(5) 0.9742(5) 0.0945(3) 0.0623(16) Uani 1 1 d . . .
H44A H 0.1314 0.9888 0.1053 0.094 Uiso 1 1 calc R . .
H44B H 0.2502 0.9400 0.0526 0.094 Uiso 1 1 calc R . .
H44C H 0.2707 1.0455 0.0805 0.094 Uiso 1 1 calc R . .
C45 C 0.1049(8) 0.2514(5) 0.0012(4) 0.104(3) Uani 1 1 d . . .
H45A H 0.1061 0.2001 -0.0293 0.157 Uiso 1 1 calc R . .
H45B H 0.0576 0.2162 0.0536 0.157 Uiso 1 1 calc R . .
H45C H 0.1935 0.2671 -0.0004 0.157 Uiso 1 1 calc R . .
C46 C 0.0392(6) 0.3610(5) -0.0301(3) 0.0664(16) Uani 1 1 d . . .
H46A H 0.0867 0.3954 -0.0833 0.080 Uiso 1 1 calc R . .
H46B H -0.0493 0.3443 -0.0296 0.080 Uiso 1 1 calc R . .
C47 C 0.0327(5) 0.4450(4) 0.0143(3) 0.0509(13) Uani 1 1 d . . .
H47A H -0.0137 0.4095 0.0675 0.061 Uiso 1 1 calc R . .
H47B H 0.1215 0.4613 0.0136 0.061 Uiso 1 1 calc R . .

loop_
_atom_site_aniso_label
_atom_site_aniso_U_11
_atom_site_aniso_U_22
_atom_site_aniso_U_33
_atom_site_aniso_U_23
_atom_site_aniso_U_13
_atom_site_aniso_U_12
B1 0.021(2) 0.026(3) 0.026(3) -0.008(2) -0.010(2) -0.0011(19)
B2 0.020(2) 0.021(2) 0.027(3) -0.009(2) -0.004(2) -0.0011(19)
N1 0.0244(17) 0.0269(18) 0.0224(18) -0.0078(15) -0.0075(14) -0.0014(14)
N2 0.0195(16) 0.0307(19) 0.0259(18) -0.0123(15) -0.0080(14) 0.0006(14)
F1 0.0744(19) 0.0293(14) 0.0420(15) -0.0148(12) -0.0277(14) 0.0030(13)
F2 0.106(2) 0.0486(17) 0.0512(18) -0.0201(14) -0.0441(17) -0.0085(16)
F3 0.088(2) 0.0679(19) 0.0497(18) -0.0046(15) -0.0508(17) -0.0075(17)
F4 0.0539(16) 0.0479(17) 0.0447(16) -0.0037(13) -0.0248(13) 0.0136(13)
F5 0.0455(15) 0.0340(14) 0.0363(14) -0.0138(11) -0.0171(12) 0.0124(11)
F6 0.0482(16) 0.0460(17) 0.0441(16) -0.0207(13) 0.0010(12) 0.0006(13)
F7 0.0404(16) 0.085(2) 0.0521(18) -0.0226(16) 0.0031(14) 0.0088(15)
F8 0.0306(15) 0.093(2) 0.0508(18) 0.0047(16) 0.0009(13) -0.0196(15)
F9 0.0515(16) 0.0487(17) 0.0457(16) 0.0038(13) -0.0154(13) -0.0257(13)
F10 0.0412(15) 0.0310(14) 0.0439(15) -0.0086(12) -0.0061(12) -0.0069(11)
F11 0.0300(13) 0.0350(14) 0.0509(16) -0.0052(12) -0.0210(12) -0.0035(11)
F12 0.0465(15) 0.0315(14) 0.0577(17) -0.0071(12) -0.0118(13) -0.0124(12)
F13 0.0696(19) 0.0284(14) 0.0494(17) -0.0012(13) -0.0169(14) 0.0081(13)
F14 0.0399(14) 0.0486(16) 0.0419(15) -0.0110(12) -0.0211(12) 0.0183(12)
F15 0.0269(13) 0.0443(15) 0.0425(15) -0.0094(12) -0.0167(11) 0.0017(11)
F16 0.0331(14) 0.0489(15) 0.0390(15) -0.0031(13) -0.0162(12) 0.0021(12)
F17 0.0452(17) 0.075(2) 0.074(2) -0.0193(17) -0.0406(16) 0.0190(15)
F18 0.0184(14) 0.109(3) 0.108(3) -0.035(2) -0.0242(15) 0.0013(15)
F19 0.0272(14) 0.074(2) 0.070(2) -0.0257(16) 0.0042(14) -0.0189(14)
F20 0.0269(13) 0.0453(15) 0.0371(14) -0.0055(12) -0.0019(11) -0.0112(11)
F21 0.0204(11) 0.0261(13) 0.0408(14) -0.0113(11) -0.0029(10) 0.0011(10)
F22 0.0233(13) 0.0457(15) 0.0394(14) -0.0058(12) -0.0036(11) -0.0136(11)
F23 0.0539(16) 0.0267(14) 0.0652(18) 0.0040(13) -0.0251(14) -0.0201(12)
F24 0.0615(17) 0.0205(13) 0.0739(19) -0.0176(13) -0.0294(15) 0.0059(12)
F25 0.0309(13) 0.0320(13) 0.0530(16) -0.0217(12) -0.0088(12) 0.0095(11)
F26 0.0589(16) 0.0234(13) 0.0262(14) -0.0050(10) -0.0020(12) -0.0088(11)
F27 0.0663(17) 0.0156(12) 0.0422(15) -0.0024(11) -0.0071(13) -0.0077(12)
F28 0.0567(16) 0.0261(13) 0.0458(16) -0.0194(12) -0.0066(13) -0.0059(12)
F29 0.0599(17) 0.0345(14) 0.0247(14) -0.0110(11) -0.0053(12) -0.0074(12)
F30 0.0494(15) 0.0204(12) 0.0258(13) -0.0031(10) -0.0088(11) -0.0075(11)
C1 0.025(2) 0.025(2) 0.027(2) -0.0037(18) -0.0070(18) -0.0042(17)
C2 0.040(3) 0.026(2) 0.030(2) -0.0029(19) -0.014(2) -0.0038(19)
C3 0.055(3) 0.042(3) 0.031(3) -0.012(2) -0.016(2) -0.013(2)
C4 0.047(3) 0.044(3) 0.033(3) -0.002(2) -0.027(2) -0.006(2)
C5 0.028(2) 0.032(3) 0.036(3) 0.000(2) -0.013(2) 0.0026(19)
C6 0.023(2) 0.035(2) 0.028(2) -0.007(2) -0.0085(18) -0.0005(18)
C7 0.024(2) 0.031(2) 0.025(2) -0.0060(18) -0.0122(18) -0.0009(18)
C8 0.032(2) 0.038(3) 0.029(2) -0.009(2) -0.008(2) -0.002(2)
C9 0.027(2) 0.064(3) 0.026(2) -0.010(2) -0.003(2) 0.006(2)
C10 0.026(2) 0.061(3) 0.029(3) 0.004(2) -0.008(2) -0.015(2)
C11 0.035(3) 0.037(3) 0.030(3) 0.004(2) -0.016(2) -0.012(2)
C12 0.030(2) 0.038(3) 0.024(2) -0.006(2) -0.0086(19) -0.002(2)
C13 0.025(2) 0.029(2) 0.025(2) -0.0098(18) -0.0093(18) 0.0038(18)
C14 0.030(2) 0.025(2) 0.030(2) -0.0099(19) -0.0136(19) 0.0018(18)
C15 0.038(2) 0.027(2) 0.028(2) -0.0100(19) -0.008(2) 0.000(2)
C16 0.048(3) 0.021(2) 0.029(2) -0.0069(19) -0.008(2) 0.008(2)
C17 0.033(2) 0.037(3) 0.026(2) -0.013(2) -0.0124(19) 0.013(2)
C18 0.023(2) 0.031(2) 0.028(2) -0.0115(19) -0.0058(18) 0.0018(18)
C19 0.030(2) 0.033(2) 0.033(2) -0.005(2) -0.010(2) -0.0027(19)
C20 0.029(2) 0.059(3) 0.054(3) -0.028(3) -0.016(2) 0.011(2)
C21 0.032(2) 0.032(2) 0.018(2) -0.0036(18) -0.0093(18) -0.0038(18)
C22 0.043(3) 0.045(3) 0.034(3) -0.013(2) -0.010(2) -0.015(2)
C23 0.020(2) 0.026(2) 0.032(2) -0.0154(19) -0.0075(18) 0.0008(17)
C24 0.027(2) 0.033(2) 0.034(3) -0.012(2) -0.010(2) 0.0033(19)
C25 0.030(2) 0.048(3) 0.051(3) -0.022(2) -0.023(2) 0.008(2)
C26 0.018(2) 0.067(3) 0.068(4) -0.032(3) -0.016(2) 0.004(2)
C27 0.021(2) 0.050(3) 0.059(3) -0.024(3) -0.003(2) -0.008(2)
C28 0.026(2) 0.029(2) 0.031(2) -0.012(2) -0.0044(19) -0.0026(18)
C29 0.023(2) 0.017(2) 0.020(2) -0.0063(16) -0.0079(17) -0.0016(16)
C30 0.024(2) 0.021(2) 0.028(2) -0.0099(18) -0.0115(18) 0.0012(17)
C31 0.024(2) 0.033(2) 0.026(2) -0.0034(19) -0.0094(18) -0.0084(19)
C32 0.039(3) 0.017(2) 0.040(3) 0.0029(19) -0.022(2) -0.0132(19)
C33 0.038(3) 0.018(2) 0.042(3) -0.009(2) -0.021(2) 0.0030(19)
C34 0.024(2) 0.029(2) 0.028(2) -0.0138(19) -0.0104(18) 0.0030(18)
C35 0.0158(19) 0.020(2) 0.027(2) -0.0063(17) -0.0058(17) -0.0018(16)
C36 0.025(2) 0.028(2) 0.022(2) -0.0040(18) -0.0064(18) -0.0042(18)
C37 0.026(2) 0.016(2) 0.037(3) -0.0061(19) -0.0074(19) -0.0037(17)
C38 0.026(2) 0.021(2) 0.037(3) -0.0165(19) -0.0052(19) -0.0007(17)
C39 0.027(2) 0.027(2) 0.024(2) -0.0084(19) -0.0037(18) -0.0027(18)
C40 0.022(2) 0.015(2) 0.026(2) 0.0001(17) -0.0065(17) -0.0043(16)
C41 0.038(2) 0.036(3) 0.034(3) -0.018(2) -0.008(2) -0.006(2)
C42 0.065(3) 0.062(3) 0.033(3) -0.019(3) -0.011(2) -0.013(3)
C43 0.019(2) 0.042(3) 0.029(2) -0.005(2) -0.0085(18) -0.0035(18)
C44 0.041(3) 0.076(4) 0.052(3) 0.013(3) -0.017(3) 0.004(3)
C45 0.166(8) 0.069(5) 0.076(5) -0.020(4) -0.041(5) 0.035(5)
C46 0.084(4) 0.067(4) 0.043(3) -0.011(3) -0.013(3) 0.004(3)
C47 0.043(3) 0.065(3) 0.038(3) -0.007(3) -0.010(2) 0.001(3)

loop_
_atom_type_symbol
_atom_type_description
_atom_type_scat_dispersion_real
_atom_type_scat_dispersion_imag
_atom_type_scat_source
C C 0.0033 0.0016 'International Tables Vol C Tables 4.2.6.8 and 6.1.1.4'
H H 0.0000 0.0000 'International Tables Vol C Tables 4.2.6.8 and 6.1.1.4'
B B 0.0013 0.0007 'International Tables Vol C Tables 4.2.6.8 and 6.1.1.4'
N N 0.0061 0.0033 'International Tables Vol C Tables 4.2.6.8 and 6.1.1.4'
F F 0.0171 0.0103 'International Tables Vol C Tables 4.2.6.8 and 6.1.1.4'

loop_
_geom_angle_atom_site_label_1
_geom_angle_atom_site_label_2
_geom_angle_atom_site_label_3
_geom_angle
_geom_angle_site_symmetry_1
_geom_angle_site_symmetry_3
_geom_angle_publ_flag
C13 B1 C1 115.2(3) . . ?
C13 B1 N1 105.4(3) . . ?
C1 B1 N1 109.8(3) . . ?
C13 B1 C7 115.2(3) . . ?
C1 B1 C7 102.3(3) . . ?
N1 B1 C7 108.9(3) . . ?
N2 B2 C35 110.7(3) . . ?
N2 B2 C29 105.0(3) . . ?
C35 B2 C29 114.6(3) . . ?
N2 B2 C23 110.9(3) . . ?
C35 B2 C23 101.7(3) . . ?
C29 B2 C23 114.1(3) . . ?
C21 N1 C19 112.3(3) . . ?
C21 N1 B1 110.7(3) . . ?
C19 N1 B1 112.4(3) . . ?
C43 N2 C41 112.0(3) . . ?
C43 N2 B2 111.0(3) . . ?
C41 N2 B2 111.7(3) . . ?
C2 C1 C6 113.0(4) . . ?
C2 C1 B1 124.3(4) . . ?
C6 C1 B1 122.0(3) . . ?
F1 C2 C3 115.1(4) . . ?
F1 C2 C1 120.9(4) . . ?
C3 C2 C1 123.9(4) . . ?
F2 C3 C4 120.3(4) . . ?
F2 C3 C2 119.8(4) . . ?
C4 C3 C2 119.9(4) . . ?
F3 C4 C5 121.4(4) . . ?
F3 C4 C3 119.6(4) . . ?
C5 C4 C3 118.9(4) . . ?
F4 C5 C4 119.9(4) . . ?
F4 C5 C6 120.6(4) . . ?
C4 C5 C6 119.5(4) . . ?
F5 C6 C5 115.8(4) . . ?
F5 C6 C1 119.4(3) . . ?
C5 C6 C1 124.7(4) . . ?
C12 C7 C8 112.8(4) . . ?
C12 C7 B1 126.8(4) . . ?
C8 C7 B1 119.6(3) . . ?
F6 C8 C9 115.7(4) . . ?
F6 C8 C7 120.0(4) . . ?
C9 C8 C7 124.3(4) . . ?
F7 C9 C8 120.5(4) . . ?
F7 C9 C10 119.3(4) . . ?
C8 C9 C10 120.2(4) . . ?
F8 C10 C11 121.1(4) . . ?
F8 C10 C9 120.8(4) . . ?
C11 C10 C9 118.1(4) . . ?
F9 C11 C10 119.5(4) . . ?
F9 C11 C12 120.5(4) . . ?
C10 C11 C12 120.0(4) . . ?
F10 C12 C11 114.6(4) . . ?
F10 C12 C7 120.8(3) . . ?
C11 C12 C7 124.6(4) . . ?
C18 C13 C14 112.1(3) . . ?
C18 C13 B1 124.4(3) . . ?
C14 C13 B1 123.3(3) . . ?
F11 C14 C15 115.1(3) . . ?
F11 C14 C13 119.5(3) . . ?
C15 C14 C13 125.4(4) . . ?
F12 C15 C14 120.8(4) . . ?
F12 C15 C16 119.9(4) . . ?
C14 C15 C16 119.2(4) . . ?
F13 C16 C17 120.5(4) . . ?
F13 C16 C15 120.7(4) . . ?
C17 C16 C15 118.8(4) . . ?
F14 C17 C16 119.5(4) . . ?
F14 C17 C18 120.7(4) . . ?
C16 C17 C18 119.8(4) . . ?
F15 C18 C17 115.0(3) . . ?
F15 C18 C13 120.3(3) . . ?
C17 C18 C13 124.7(4) . . ?
C20 C19 N1 114.7(3) . . ?
C22 C21 N1 115.1(3) . . ?
C24 C23 C28 112.8(3) . . ?
C24 C23 B2 121.3(3) . . ?
C28 C23 B2 125.0(3) . . ?
F16 C24 C25 115.0(4) . . ?
F16 C24 C23 120.1(3) . . ?
C25 C24 C23 124.9(4) . . ?
F17 C25 C24 121.0(4) . . ?
F17 C25 C26 119.6(4) . . ?
C24 C25 C26 119.5(4) . . ?
F18 C26 C27 120.6(4) . . ?
F18 C26 C25 120.4(5) . . ?
C27 C26 C25 119.0(4) . . ?
F19 C27 C26 120.4(4) . . ?
F19 C27 C28 120.1(4) . . ?
C26 C27 C28 119.5(4) . . ?
F20 C28 C27 115.3(4) . . ?
F20 C28 C23 120.3(3) . . ?
C27 C28 C23 124.4(4) . . ?
C30 C29 C34 113.0(3) . . ?
C30 C29 B2 124.4(3) . . ?
C34 C29 B2 122.5(3) . . ?
F21 C30 C31 115.2(3) . . ?
F21 C30 C29 120.4(3) . . ?
C31 C30 C29 124.4(4) . . ?
F22 C31 C32 120.2(3) . . ?
F22 C31 C30 120.2(4) . . ?
C32 C31 C30 119.6(4) . . ?
F23 C32 C33 120.3(4) . . ?
F23 C32 C31 120.7(4) . . ?
C33 C32 C31 119.0(3) . . ?
F24 C33 C32 120.4(3) . . ?
F24 C33 C34 120.1(4) . . ?
C32 C33 C34 119.5(4) . . ?
F25 C34 C33 114.9(3) . . ?
F25 C34 C29 120.7(3) . . ?
C33 C34 C29 124.4(4) . . ?
C40 C35 C36 112.6(3) . . ?
C40 C35 B2 123.5(3) . . ?
C36 C35 B2 123.0(3) . . ?
F26 C36 C37 115.8(3) . . ?
F26 C36 C35 119.1(3) . . ?
C37 C36 C35 125.1(4) . . ?
F27 C37 C38 120.4(3) . . ?
F27 C37 C36 120.5(4) . . ?
C38 C37 C36 119.0(3) . . ?
F28 C38 C39 120.1(4) . . ?
F28 C38 C37 120.8(3) . . ?
C39 C38 C37 119.2(3) . . ?
F29 C39 C38 119.6(3) . . ?
F29 C39 C40 120.5(3) . . ?
C38 C39 C40 119.8(4) . . ?
F30 C40 C39 114.8(3) . . ?
F30 C40 C35 120.8(3) . . ?
C39 C40 C35 124.3(3) . . ?
C42 C41 N2 114.7(3) . . ?
C44 C43 N2 115.9(3) . . ?
C47 C46 C45 112.9(5) . . ?
C47 C47 C46 114.9(5) 2_565 . ?

loop_
_geom_bond_atom_site_label_1
_geom_bond_atom_site_label_2
_geom_bond_distance
_geom_bond_site_symmetry_2
_geom_bond_publ_flag
B1 C13 1.641(6) . ?
B1 C1 1.650(6) . ?
B1 N1 1.650(5) . ?
B1 C7 1.660(5) . ?
B2 N2 1.638(5) . ?
B2 C35 1.645(5) . ?
B2 C29 1.651(5) . ?
B2 C23 1.657(5) . ?
N1 C21 1.516(5) . ?
N1 C19 1.521(5) . ?
N2 C43 1.505(5) . ?
N2 C41 1.519(5) . ?
F1 C2 1.355(4) . ?
F2 C3 1.345(5) . ?
F3 C4 1.329(5) . ?
F4 C5 1.335(4) . ?
F5 C6 1.354(4) . ?
F6 C8 1.348(5) . ?
F7 C9 1.339(5) . ?
F8 C10 1.334(5) . ?
F9 C11 1.342(5) . ?
F10 C12 1.351(4) . ?
F11 C14 1.356(4) . ?
F12 C15 1.338(4) . ?
F13 C16 1.336(4) . ?
F14 C17 1.344(4) . ?
F15 C18 1.351(4) . ?
F16 C24 1.350(4) . ?
F17 C25 1.341(5) . ?
F18 C26 1.344(5) . ?
F19 C27 1.342(5) . ?
F20 C28 1.360(4) . ?
F21 C30 1.355(4) . ?
F22 C31 1.343(4) . ?
F23 C32 1.341(4) . ?
F24 C33 1.342(4) . ?
F25 C34 1.350(4) . ?
F26 C36 1.356(4) . ?
F27 C37 1.343(4) . ?
F28 C38 1.341(4) . ?
F29 C39 1.338(4) . ?
F30 C40 1.350(4) . ?
C1 C2 1.386(5) . ?
C1 C6 1.389(5) . ?
C2 C3 1.384(6) . ?
C3 C4 1.375(6) . ?
C4 C5 1.358(6) . ?
C5 C6 1.382(5) . ?
C7 C12 1.384(5) . ?
C7 C8 1.390(5) . ?
C8 C9 1.372(6) . ?
C9 C10 1.373(6) . ?
C10 C11 1.370(6) . ?
C11 C12 1.374(5) . ?
C13 C18 1.390(5) . ?
C13 C14 1.396(5) . ?
C14 C15 1.366(5) . ?
C15 C16 1.374(6) . ?
C16 C17 1.372(6) . ?
C17 C18 1.373(5) . ?
C19 C20 1.505(6) . ?
C21 C22 1.503(5) . ?
C23 C24 1.378(5) . ?
C23 C28 1.386(5) . ?
C24 C25 1.369(6) . ?
C25 C26 1.373(6) . ?
C26 C27 1.358(6) . ?
C27 C28 1.384(6) . ?
C29 C30 1.383(5) . ?
C29 C34 1.384(5) . ?
C30 C31 1.376(5) . ?
C31 C32 1.367(5) . ?
C32 C33 1.361(6) . ?
C33 C34 1.383(5) . ?
C35 C40 1.382(5) . ?
C35 C36 1.392(5) . ?
C36 C37 1.375(5) . ?
C37 C38 1.367(5) . ?
C38 C39 1.364(5) . ?
C39 C40 1.380(5) . ?
C41 C42 1.497(6) . ?
C43 C44 1.491(6) . ?
C45 C46 1.515(8) . ?
C46 C47 1.510(7) . ?
C47 C47 1.505(9) 2_565 ?
